data_7135679
loop_
_publ_author_name
'Peng, Longyu'
'Xu, Wan'
'Xu, Yimin'
'Ma, Zhiying'
'Xu, Li'
'Wang, Hua'

_publ_section_title
;
 Construction of thiophene-based double helices with through-space
 conjugation for luminescence enhancement.
;
_journal_issue 32
_journal_name_full 'Chemical communications (Cambridge, England)'
_journal_page_first 8207
_journal_page_last 8211
_journal_paper_doi 10.1039/d6cc00889e
_journal_volume 62
_journal_year 2026
_chemical_formula_moiety 'C40 H46 S4 Si4'
_chemical_formula_sum 'C40 H46 S4 Si4'
_chemical_formula_weight 767.37
_space_group_crystal_system trigonal
_space_group_IT_number 148
_space_group_name_Hall '-R 3'
_space_group_name_H-M_alt 'R -3 :H'
_atom_sites_solution_hydrogens geom
_atom_sites_solution_primary dual
_audit_creation_date 2023-09-22
_audit_creation_method
; 
Olex2 1.2 
(compiled 2018.05.29 svn.r3508 for OlexSys, GUI svn.r5506) 
;
_audit_update_record
;
2025-12-23 deposited with the CCDC.	2026-03-26 downloaded from the CCDC.
;
_cell_angle_alpha 90
_cell_angle_beta 90
_cell_angle_gamma 120
_cell_formula_units_Z 18
_cell_length_a 48.046(2)
_cell_length_b 48.046(2)
_cell_length_c 9.8834(9)
_cell_measurement_reflns_used 7311
_cell_measurement_temperature 150(2)
_cell_measurement_theta_max 26.057
_cell_measurement_theta_min 2.243
_cell_volume 19758(2)
_computing_cell_refinement 'SAINT V8.38A (?, 2016)'
_computing_data_collection 'Bruker XSCANS'
_computing_data_reduction 'SAINT V8.38A (?, 2016)'
_computing_molecular_graphics 'Olex2 (Dolomanov et al., 2009)'
_computing_publication_material 'Olex2 (Dolomanov et al., 2009)'
_computing_structure_refinement 'ShelXL (Sheldrick, 2015)'
_computing_structure_solution 'ShelXT (Sheldrick, 2015)'
_diffrn_ambient_temperature 150.0
_diffrn_measured_fraction_theta_full 0.999
_diffrn_measured_fraction_theta_max 0.998
_diffrn_measurement_device_type 'Bruker P4'
_diffrn_measurement_method '\w scans'
_diffrn_radiation_monochromator graphite
_diffrn_radiation_type MoK\a
_diffrn_radiation_wavelength 0.71073
_diffrn_reflns_av_R_equivalents 0.1208
_diffrn_reflns_av_unetI/netI 0.0784
_diffrn_reflns_Laue_measured_fraction_full 0.999
_diffrn_reflns_Laue_measured_fraction_max 0.998
_diffrn_reflns_limit_h_max 64
_diffrn_reflns_limit_h_min -59
_diffrn_reflns_limit_k_max 61
_diffrn_reflns_limit_k_min -64
_diffrn_reflns_limit_l_max 13
_diffrn_reflns_limit_l_min -12
_diffrn_reflns_number 73823
_diffrn_reflns_point_group_measured_fraction_full 0.999
_diffrn_reflns_point_group_measured_fraction_max 0.998
_diffrn_reflns_theta_full 25.242
_diffrn_reflns_theta_max 28.283
_diffrn_reflns_theta_min 2.118
_exptl_absorpt_coefficient_mu 0.351
_exptl_absorpt_correction_T_max 0.0479
_exptl_absorpt_correction_T_min 0.0246
_exptl_absorpt_correction_type multi-scan
_exptl_absorpt_process_details
'SADABS-2016/2 (Bruker,2016/2) was used for absorption correction. wR2(int) was 0.0897 before and 0.0751 after correction.  '
_exptl_crystal_colour colourless
_exptl_crystal_colour_primary colourless
_exptl_crystal_density_diffrn 1.161
_exptl_crystal_description block
_exptl_crystal_F_000 7308
_exptl_crystal_size_max 0.16
_exptl_crystal_size_mid 0.08
_exptl_crystal_size_min 0.08
_refine_diff_density_max 0.274
_refine_diff_density_min -0.264
_refine_diff_density_rms 0.057
_refine_ls_extinction_method none
_refine_ls_goodness_of_fit_ref 1.009
_refine_ls_hydrogen_treatment constr
_refine_ls_matrix_type full
_refine_ls_number_parameters 445
_refine_ls_number_reflns 10870
_refine_ls_number_restraints 0
_refine_ls_restrained_S_all 1.009
_refine_ls_R_factor_all 0.1097
_refine_ls_R_factor_gt 0.0516
_refine_ls_shift/su_max 0.002
_refine_ls_shift/su_mean 0.000
_refine_ls_structure_factor_coef Fsqd
_refine_ls_weighting_details 'w=1/[\s^2^(Fo^2^)+(0.0348P)^2^+18.3306P] where P=(Fo^2^+2Fc^2^)/3'
_refine_ls_weighting_scheme calc
_refine_ls_wR_factor_gt 0.0954
_refine_ls_wR_factor_ref 0.1174
_reflns_Friedel_coverage 0.000
_reflns_number_gt 6346
_reflns_number_total 10870
_reflns_threshold_expression 'I > 2\s(I)'
_cod_data_source_file d6cc00889e2.cif
_cod_data_source_block a
_cod_depositor_comments 'Adding full bibliography for 7135679.cif.'
_cod_original_cell_volume 19758(3)
_cod_original_sg_symbol_H-M 'R -3'
_cod_database_code 7135679
_shelx_shelxl_version_number 2018/3
_shelx_space_group_comment
; 
The symmetry employed for this shelxl refinement is uniquely defined 
by the following loop, which should always be used as a source of 
symmetry information in preference to the above space-group names. 
They are only intended as comments. 
;
_olex2_refinement_description
; 
1. Fixed Uiso 
 At 1.2 times of: 
  All C(H) groups 
 At 1.5 times of: 
  All C(H,H,H) groups 
2.a Aromatic/amide H refined with riding coordinates: 
 C16(H16), C20(H20), C22(H22), C23(H23), C24(H24), C25(H25), C27(H27), 
 C28(H28), C32(H32), C33(H33) 
2.b Idealised Me refined as rotating group: 
 C21(H21A,H21B,H21C), C26(H26A,H26B,H26C), C29(H29A,H29B,H29C), C30(H30A,H30B, 
 H30C), C31(H31A,H31B,H31C), C34(H34A,H34B,H34C), C35(H35A,H35B,H35C), C36(H36A, 
 H36B,H36C), C37(H37A,H37B,H37C), C38(H38A,H38B,H38C), C39(H39A,H39B,H39C), 
 C40(H40A,H40B,H40C) 
;
_olex2_submission_special_instructions 'No special instructions were received'

loop_
_space_group_symop_operation_xyz
'x, y, z'
'-y, x-y, z'
'-x+y, -x, z'
'x+2/3, y+1/3, z+1/3'
'-y+2/3, x-y+1/3, z+1/3'
'-x+y+2/3, -x+1/3, z+1/3'
'x+1/3, y+2/3, z+2/3'
'-y+1/3, x-y+2/3, z+2/3'
'-x+y+1/3, -x+2/3, z+2/3'
'-x, -y, -z'
'y, -x+y, -z'
'x-y, x, -z'
'-x+2/3, -y+1/3, -z+1/3'
'y+2/3, -x+y+1/3, -z+1/3'
'x-y+2/3, x+1/3, -z+1/3'
'-x+1/3, -y+2/3, -z+2/3'
'y+1/3, -x+y+2/3, -z+2/3'
'x-y+1/3, x+2/3, -z+2/3'

loop_
_atom_site_label
_atom_site_type_symbol
_atom_site_fract_x
_atom_site_fract_y
_atom_site_fract_z
_atom_site_U_iso_or_equiv
_atom_site_adp_type
_atom_site_occupancy
_atom_site_site_symmetry_order
_atom_site_calc_flag
_atom_site_refinement_flags_posn
_atom_site_refinement_flags_adp
_atom_site_refinement_flags_occupancy
_atom_site_disorder_assembly
_atom_site_disorder_group
C1 C 0.59937(6) 0.86573(6) 0.4192(2) 0.0322(6) Uani 1 1 d . . . . .
S1 S 0.63941(2) 0.84968(2) 0.33562(6) 0.03491(16) Uani 1 1 d . . . . .
Si1 Si 0.64850(2) 0.91620(2) 0.24369(7) 0.03771(19) Uani 1 1 d . . . . .
C2 C 0.58770(6) 0.83365(6) 0.4663(2) 0.0322(6) Uani 1 1 d . . . . .
S2 S 0.51612(2) 0.78919(2) 0.72877(6) 0.03863(17) Uani 1 1 d . . . . .
Si2 Si 0.62628(2) 0.92031(2) 0.68250(8) 0.0414(2) Uani 1 1 d . . . . .
C3 C 0.55454(6) 0.87992(6) 0.3898(2) 0.0345(6) Uani 1 1 d . . . . .
S3 S 0.57572(2) 0.93083(2) 0.53188(7) 0.04183(18) Uani 1 1 d . . . . .
Si3 Si 0.46130(2) 0.79286(2) 0.58576(8) 0.0488(2) Uani 1 1 d . . . . .
C4 C 0.62720(6) 0.87803(6) 0.3437(2) 0.0332(6) Uani 1 1 d . . . . .
S4 S 0.50716(2) 0.81604(2) 0.09863(7) 0.0522(2) Uani 1 1 d . . . . .
Si4 Si 0.49589(2) 0.75293(2) 0.22934(9) 0.0524(2) Uani 1 1 d . . . . .
C5 C 0.53507(6) 0.85183(7) 0.3023(3) 0.0361(6) Uani 1 1 d . . . . .
C6 C 0.60004(6) 0.78838(6) 0.4483(3) 0.0359(6) Uani 1 1 d . . . . .
C7 C 0.52345(6) 0.81929(7) 0.3461(2) 0.0356(6) Uani 1 1 d . . . . .
C8 C 0.55708(6) 0.81558(6) 0.5392(2) 0.0320(6) Uani 1 1 d . . . . .
C9 C 0.58391(6) 0.88520(6) 0.4519(2) 0.0329(6) Uani 1 1 d . . . . .
C10 C 0.52713(6) 0.81091(6) 0.4883(2) 0.0334(6) Uani 1 1 d . . . . .
C11 C 0.50227(7) 0.79726(7) 0.5807(2) 0.0365(6) Uani 1 1 d . . . . .
C12 C 0.60724(6) 0.82179(6) 0.4297(2) 0.0335(6) Uani 1 1 d . . . . .
C13 C 0.55456(6) 0.80403(6) 0.6686(3) 0.0346(6) Uani 1 1 d . . . . .
C14 C 0.59793(6) 0.91148(6) 0.5366(2) 0.0349(6) Uani 1 1 d . . . . .
C15 C 0.57991(6) 0.80440(7) 0.7542(2) 0.0370(6) Uani 1 1 d . . . . .
C16 C 0.54767(7) 0.90326(7) 0.4230(3) 0.0403(7) Uani 1 1 d . . . . .
H16 H 0.529586 0.904210 0.389970 0.048 Uiso 1 1 calc R . . . .
C17 C 0.50827(7) 0.79670(7) 0.2451(3) 0.0401(7) Uani 1 1 d . . . . .
C18 C 0.59275(7) 0.77358(7) 0.5762(3) 0.0391(6) Uani 1 1 d . . . . .
C19 C 0.59845(7) 0.79121(7) 0.7073(3) 0.0390(6) Uani 1 1 d . . . . .
C20 C 0.59802(7) 0.77047(7) 0.3340(3) 0.0429(7) Uani 1 1 d . . . . .
H20 H 0.604078 0.780797 0.248417 0.051 Uiso 1 1 calc R . . . .
C21 C 0.66750(7) 0.90739(7) 0.0977(3) 0.0434(7) Uani 1 1 d . . . . .
H21A H 0.682247 0.900448 0.131353 0.065 Uiso 1 1 calc GR . . . .
H21B H 0.679452 0.926812 0.042657 0.065 Uiso 1 1 calc GR . . . .
H21C H 0.650776 0.890277 0.042288 0.065 Uiso 1 1 calc GR . . . .
C22 C 0.58459(7) 0.81684(7) 0.8848(3) 0.0439(7) Uani 1 1 d . . . . .
H22 H 0.571428 0.824953 0.917478 0.053 Uiso 1 1 calc R . . . .
C23 C 0.52722(7) 0.85308(7) 0.1710(3) 0.0462(7) Uani 1 1 d . . . . .
H23 H 0.532351 0.872434 0.124979 0.055 Uiso 1 1 calc R . . . .
C24 C 0.62214(7) 0.79234(8) 0.7931(3) 0.0497(8) Uani 1 1 d . . . . .
H24 H 0.635154 0.783861 0.762538 0.060 Uiso 1 1 calc R . . . .
C25 C 0.58152(7) 0.74059(7) 0.5818(3) 0.0491(8) Uani 1 1 d . . . . .
H25 H 0.575872 0.729989 0.666874 0.059 Uiso 1 1 calc R . . . .
C26 C 0.61901(8) 0.92782(7) 0.1838(3) 0.0479(8) Uani 1 1 d . . . . .
H26A H 0.600322 0.909022 0.144701 0.072 Uiso 1 1 calc GR . . . .
H26B H 0.629076 0.944658 0.114959 0.072 Uiso 1 1 calc GR . . . .
H26C H 0.612102 0.935897 0.260254 0.072 Uiso 1 1 calc GR . . . .
C27 C 0.60822(8) 0.81755(8) 0.9679(3) 0.0511(8) Uani 1 1 d . . . . .
H27 H 0.611358 0.826294 1.056481 0.061 Uiso 1 1 calc R . . . .
C28 C 0.58737(8) 0.73802(7) 0.3430(3) 0.0517(8) Uani 1 1 d . . . . .
H28 H 0.586208 0.726111 0.264349 0.062 Uiso 1 1 calc R . . . .
C29 C 0.59930(8) 0.90066(9) 0.8298(3) 0.0569(9) Uani 1 1 d . . . . .
H29A H 0.589531 0.913418 0.857829 0.085 Uiso 1 1 calc GR . . . .
H29B H 0.611805 0.899196 0.905037 0.085 Uiso 1 1 calc GR . . . .
H29C H 0.582381 0.879032 0.804181 0.085 Uiso 1 1 calc GR . . . .
C30 C 0.65290(8) 0.90274(8) 0.6649(3) 0.0514(8) Uani 1 1 d . . . . .
H30A H 0.639747 0.879324 0.657003 0.077 Uiso 1 1 calc GR . . . .
H30B H 0.666770 0.908197 0.744752 0.077 Uiso 1 1 calc GR . . . .
H30C H 0.666224 0.911448 0.583755 0.077 Uiso 1 1 calc GR . . . .
C31 C 0.68015(8) 0.95011(7) 0.3432(3) 0.0536(8) Uani 1 1 d . . . . .
H31A H 0.670115 0.955754 0.416441 0.080 Uiso 1 1 calc GR . . . .
H31B H 0.692108 0.968738 0.283957 0.080 Uiso 1 1 calc GR . . . .
H31C H 0.694900 0.943696 0.381746 0.080 Uiso 1 1 calc GR . . . .
C32 C 0.62707(8) 0.80549(8) 0.9211(3) 0.0553(9) Uani 1 1 d . . . . .
H32 H 0.643507 0.806223 0.977040 0.066 Uiso 1 1 calc R . . . .
C33 C 0.57845(8) 0.72308(8) 0.4670(3) 0.0560(8) Uani 1 1 d . . . . .
H33 H 0.570132 0.700554 0.473403 0.067 Uiso 1 1 calc R . . . .
C34 C 0.64993(8) 0.96456(8) 0.7097(3) 0.0569(9) Uani 1 1 d . . . . .
H34A H 0.664904 0.974659 0.634221 0.085 Uiso 1 1 calc GR . . . .
H34B H 0.662033 0.969106 0.794445 0.085 Uiso 1 1 calc GR . . . .
H34C H 0.635302 0.973196 0.714737 0.085 Uiso 1 1 calc GR . . . .
C35 C 0.44107(8) 0.77033(10) 0.7420(3) 0.0706(11) Uani 1 1 d . . . . .
H35A H 0.438648 0.748843 0.738088 0.106 Uiso 1 1 calc GR . . . .
H35B H 0.419837 0.768399 0.749294 0.106 Uiso 1 1 calc GR . . . .
H35C H 0.454063 0.781858 0.820989 0.106 Uiso 1 1 calc GR . . . .
C36 C 0.52338(10) 0.75013(9) 0.1054(3) 0.0676(10) Uani 1 1 d . . . . .
H36A H 0.520952 0.757983 0.017196 0.101 Uiso 1 1 calc GR . . . .
H36B H 0.518093 0.727683 0.097046 0.101 Uiso 1 1 calc GR . . . .
H36C H 0.545625 0.763242 0.136546 0.101 Uiso 1 1 calc GR . . . .
C37 C 0.49963(11) 0.73583(8) 0.3910(3) 0.0795(13) Uani 1 1 d . . . . .
H37A H 0.521351 0.749221 0.427328 0.119 Uiso 1 1 calc GR . . . .
H37B H 0.495647 0.713976 0.375763 0.119 Uiso 1 1 calc GR . . . .
H37C H 0.483880 0.735199 0.455764 0.119 Uiso 1 1 calc GR . . . .
C38 C 0.46711(11) 0.83382(10) 0.5900(5) 0.0985(15) Uani 1 1 d . . . . .
H38A H 0.480057 0.845298 0.669228 0.148 Uiso 1 1 calc GR . . . .
H38B H 0.446150 0.832573 0.595619 0.148 Uiso 1 1 calc GR . . . .
H38C H 0.478208 0.845354 0.507564 0.148 Uiso 1 1 calc GR . . . .
C39 C 0.45431(10) 0.73056(11) 0.1595(5) 0.1072(17) Uani 1 1 d . . . . .
H39A H 0.439457 0.732357 0.222061 0.161 Uiso 1 1 calc GR . . . .
H39B H 0.447914 0.707872 0.148123 0.161 Uiso 1 1 calc GR . . . .
H39C H 0.453696 0.739693 0.071650 0.161 Uiso 1 1 calc GR . . . .
C40 C 0.43593(10) 0.77014(15) 0.4397(4) 0.120(2) Uani 1 1 d . . . . .
H40A H 0.445997 0.781657 0.355802 0.180 Uiso 1 1 calc GR . . . .
H40B H 0.414643 0.768006 0.449060 0.180 Uiso 1 1 calc GR . . . .
H40C H 0.433733 0.748741 0.437038 0.180 Uiso 1 1 calc GR . . . .

loop_
_atom_site_aniso_label
_atom_site_aniso_U_11
_atom_site_aniso_U_22
_atom_site_aniso_U_33
_atom_site_aniso_U_23
_atom_site_aniso_U_13
_atom_site_aniso_U_12
C1 0.0379(15) 0.0326(15) 0.0292(12) -0.0019(10) -0.0026(11) 0.0201(13)
S1 0.0384(4) 0.0338(4) 0.0364(3) 0.0025(3) 0.0044(3) 0.0209(3)
Si1 0.0442(5) 0.0316(4) 0.0365(4) 0.0032(3) 0.0061(3) 0.0184(4)
C2 0.0343(15) 0.0352(15) 0.0284(12) 0.0009(10) -0.0014(10) 0.0184(13)
S2 0.0385(4) 0.0451(4) 0.0341(3) 0.0059(3) 0.0043(3) 0.0223(4)
Si2 0.0429(5) 0.0466(5) 0.0385(4) -0.0086(3) -0.0041(3) 0.0251(4)
C3 0.0372(16) 0.0366(16) 0.0313(13) 0.0028(11) 0.0032(11) 0.0196(13)
S3 0.0465(4) 0.0409(4) 0.0460(4) -0.0059(3) -0.0011(3) 0.0277(4)
Si3 0.0406(5) 0.0630(6) 0.0479(5) 0.0020(4) 0.0012(4) 0.0297(5)
C4 0.0388(16) 0.0336(15) 0.0307(13) -0.0019(11) -0.0007(11) 0.0208(13)
S4 0.0668(6) 0.0538(5) 0.0354(4) -0.0045(3) -0.0131(4) 0.0298(5)
Si4 0.0603(6) 0.0397(5) 0.0469(5) -0.0082(4) -0.0009(4) 0.0174(5)
C5 0.0355(16) 0.0403(16) 0.0355(14) 0.0008(11) -0.0015(11) 0.0213(14)
C6 0.0367(16) 0.0327(15) 0.0423(15) 0.0017(12) 0.0002(12) 0.0203(13)
C7 0.0357(15) 0.0386(16) 0.0325(13) -0.0003(11) -0.0011(11) 0.0187(13)
C8 0.0373(15) 0.0304(14) 0.0310(13) -0.0013(10) -0.0002(11) 0.0190(13)
C9 0.0380(16) 0.0349(15) 0.0297(13) 0.0042(11) 0.0051(11) 0.0212(13)
C10 0.0371(15) 0.0307(15) 0.0331(13) -0.0029(11) -0.0035(11) 0.0173(13)
C11 0.0404(16) 0.0360(16) 0.0337(14) -0.0003(11) -0.0006(12) 0.0195(14)
C12 0.0385(16) 0.0349(15) 0.0297(13) 0.0024(11) -0.0001(11) 0.0202(13)
C13 0.0348(15) 0.0324(15) 0.0378(14) 0.0014(11) 0.0004(11) 0.0176(13)
C14 0.0371(16) 0.0341(15) 0.0363(14) -0.0018(11) 0.0024(11) 0.0199(13)
C15 0.0354(16) 0.0385(16) 0.0344(14) 0.0108(12) 0.0035(11) 0.0164(13)
C16 0.0421(17) 0.0435(17) 0.0414(15) -0.0010(12) -0.0019(12) 0.0261(15)
C17 0.0392(17) 0.0430(17) 0.0371(15) -0.0012(12) -0.0047(12) 0.0197(14)
C18 0.0377(16) 0.0392(17) 0.0449(15) 0.0052(12) -0.0004(12) 0.0226(14)
C19 0.0370(16) 0.0391(16) 0.0424(15) 0.0111(12) 0.0048(12) 0.0203(14)
C20 0.0475(18) 0.0385(17) 0.0454(16) -0.0015(13) -0.0004(13) 0.0237(15)
C21 0.0488(18) 0.0410(17) 0.0401(15) 0.0074(12) 0.0092(13) 0.0223(15)
C22 0.0474(18) 0.0471(18) 0.0366(15) 0.0067(13) 0.0019(13) 0.0232(15)
C23 0.056(2) 0.0465(18) 0.0398(15) 0.0016(13) -0.0052(14) 0.0288(16)
C24 0.0483(19) 0.061(2) 0.0475(17) 0.0110(15) 0.0007(14) 0.0329(17)
C25 0.0465(19) 0.0402(18) 0.0612(19) 0.0162(15) 0.0059(15) 0.0222(16)
C26 0.064(2) 0.0486(19) 0.0412(16) 0.0119(13) 0.0096(14) 0.0355(17)
C27 0.054(2) 0.058(2) 0.0343(15) 0.0034(14) -0.0052(14) 0.0235(17)
C28 0.056(2) 0.0385(18) 0.062(2) -0.0083(15) -0.0023(16) 0.0247(16)
C29 0.064(2) 0.076(2) 0.0410(17) 0.0009(16) -0.0024(15) 0.043(2)
C30 0.053(2) 0.069(2) 0.0429(16) -0.0071(15) -0.0072(14) 0.0385(18)
C31 0.057(2) 0.0382(18) 0.0526(18) 0.0019(14) 0.0061(15) 0.0143(16)
C32 0.050(2) 0.073(2) 0.0459(18) 0.0114(16) -0.0063(14) 0.0323(19)
C33 0.059(2) 0.0358(18) 0.075(2) -0.0013(16) -0.0029(17) 0.0250(17)
C34 0.053(2) 0.055(2) 0.061(2) -0.0201(16) -0.0118(16) 0.0261(18)
C35 0.048(2) 0.084(3) 0.077(2) 0.016(2) 0.0170(18) 0.031(2)
C36 0.096(3) 0.059(2) 0.056(2) 0.0036(17) 0.0111(19) 0.045(2)
C37 0.135(4) 0.040(2) 0.056(2) 0.0062(16) 0.019(2) 0.039(2)
C38 0.090(3) 0.095(3) 0.146(4) 0.041(3) 0.045(3) 0.073(3)
C39 0.070(3) 0.082(3) 0.147(4) -0.057(3) -0.024(3) 0.021(3)
C40 0.060(3) 0.224(6) 0.081(3) -0.047(3) -0.024(2) 0.074(4)

loop_
_atom_type_symbol
_atom_type_description
_atom_type_scat_dispersion_real
_atom_type_scat_dispersion_imag
_atom_type_scat_source
C C 0.0033 0.0016 'International Tables Vol C Tables 4.2.6.8 and 6.1.1.4'
H H 0.0000 0.0000 'International Tables Vol C Tables 4.2.6.8 and 6.1.1.4'
S S 0.1246 0.1234 'International Tables Vol C Tables 4.2.6.8 and 6.1.1.4'
Si Si 0.0817 0.0704 'International Tables Vol C Tables 4.2.6.8 and 6.1.1.4'

loop_
_geom_angle_atom_site_label_1
_geom_angle_atom_site_label_2
_geom_angle_atom_site_label_3
_geom_angle
_geom_angle_site_symmetry_1
_geom_angle_site_symmetry_3
_geom_angle_publ_flag
C2 C1 C9 123.8(2) . . ?
C4 C1 C2 114.3(2) . . ?
C4 C1 C9 121.9(2) . . ?
C12 S1 C4 93.54(13) . . ?
C21 Si1 C4 106.01(12) . . ?
C26 Si1 C4 109.65(13) . . ?
C26 Si1 C21 110.76(13) . . ?
C31 Si1 C4 112.69(13) . . ?
C31 Si1 C21 109.24(14) . . ?
C31 Si1 C26 108.49(15) . . ?
C1 C2 C8 122.3(2) . . ?
C12 C2 C1 112.5(2) . . ?
C12 C2 C8 125.2(2) . . ?
C13 S2 C11 93.93(13) . . ?
C29 Si2 C14 104.07(14) . . ?
C30 Si2 C14 114.27(12) . . ?
C30 Si2 C29 107.77(15) . . ?
C30 Si2 C34 111.47(15) . . ?
C34 Si2 C14 109.15(14) . . ?
C34 Si2 C29 109.79(15) . . ?
C9 C3 C5 121.8(2) . . ?
C16 C3 C5 126.3(3) . . ?
C16 C3 C9 111.9(2) . . ?
C16 S3 C14 93.42(13) . . ?
C35 Si3 C11 107.60(14) . . ?
C38 Si3 C11 106.88(16) . . ?
C38 Si3 C35 111.01(19) . . ?
C38 Si3 C40 110.5(2) . . ?
C40 Si3 C11 113.01(16) . . ?
C40 Si3 C35 107.8(2) . . ?
C1 C4 S1 108.92(19) . . ?
C1 C4 Si1 130.0(2) . . ?
S1 C4 Si1 120.72(15) . . ?
C23 S4 C17 93.26(14) . . ?
C36 Si4 C17 107.26(15) . . ?
C36 Si4 C39 108.09(19) . . ?
C37 Si4 C17 112.25(14) . . ?
C37 Si4 C36 107.93(18) . . ?
C37 Si4 C39 112.2(2) . . ?
C39 Si4 C17 108.86(18) . . ?
C7 C5 C3 122.7(2) . . ?
C23 C5 C3 125.5(3) . . ?
C23 C5 C7 111.7(2) . . ?
C18 C6 C12 121.7(2) . . ?
C20 C6 C12 118.5(2) . . ?
C20 C6 C18 119.6(3) . . ?
C5 C7 C10 122.8(2) . . ?
C17 C7 C5 113.6(2) . . ?
C17 C7 C10 123.6(2) . . ?
C10 C8 C2 123.4(2) . . ?
C13 C8 C2 123.7(2) . . ?
C13 C8 C10 112.6(2) . . ?
C3 C9 C1 123.3(2) . . ?
C14 C9 C1 122.5(2) . . ?
C14 C9 C3 114.0(2) . . ?
C8 C10 C7 122.2(2) . . ?
C11 C10 C7 123.9(2) . . ?
C11 C10 C8 113.9(2) . . ?
S2 C11 Si3 116.92(14) . . ?
C10 C11 S2 109.1(2) . . ?
C10 C11 Si3 133.0(2) . . ?
C2 C12 S1 110.72(19) . . ?
C2 C12 C6 125.7(2) . . ?
C6 C12 S1 122.9(2) . . ?
C8 C13 S2 110.40(19) . . ?
C8 C13 C15 128.5(2) . . ?
C15 C13 S2 121.05(19) . . ?
S3 C14 Si2 118.10(14) . . ?
C9 C14 Si2 129.8(2) . . ?
C9 C14 S3 109.0(2) . . ?
C19 C15 C13 120.7(2) . . ?
C22 C15 C13 119.4(3) . . ?
C22 C15 C19 119.8(3) . . ?
C3 C16 S3 111.5(2) . . ?
S4 C17 Si4 116.86(15) . . ?
C7 C17 S4 109.1(2) . . ?
C7 C17 Si4 133.1(2) . . ?
C6 C18 C19 124.3(2) . . ?
C25 C18 C6 117.8(3) . . ?
C25 C18 C19 117.7(2) . . ?
C15 C19 C18 124.3(2) . . ?
C24 C19 C15 118.0(3) . . ?
C24 C19 C18 117.5(3) . . ?
C28 C20 C6 121.2(3) . . ?
C27 C22 C15 120.9(3) . . ?
C5 C23 S4 112.3(2) . . ?
C32 C24 C19 121.5(3) . . ?
C33 C25 C18 121.6(3) . . ?
C32 C27 C22 119.6(3) . . ?
C33 C28 C20 119.3(3) . . ?
C27 C32 C24 120.1(3) . . ?
C25 C33 C28 120.4(3) . . ?

loop_
_geom_bond_atom_site_label_1
_geom_bond_atom_site_label_2
_geom_bond_distance
_geom_bond_site_symmetry_2
_geom_bond_publ_flag
C1 C2 1.429(3) . ?
C1 C4 1.380(4) . ?
C1 C9 1.492(3) . ?
S1 C4 1.734(3) . ?
S1 C12 1.726(3) . ?
Si1 C4 1.873(3) . ?
Si1 C21 1.866(3) . ?
Si1 C26 1.860(3) . ?
Si1 C31 1.859(3) . ?
C2 C8 1.470(4) . ?
C2 C12 1.368(4) . ?
S2 C11 1.730(3) . ?
S2 C13 1.719(3) . ?
Si2 C14 1.880(3) . ?
Si2 C29 1.862(3) . ?
Si2 C30 1.860(3) . ?
Si2 C34 1.862(3) . ?
C3 C5 1.478(4) . ?
C3 C9 1.440(4) . ?
C3 C16 1.358(4) . ?
S3 C14 1.731(3) . ?
S3 C16 1.716(3) . ?
Si3 C11 1.872(3) . ?
Si3 C35 1.857(3) . ?
Si3 C38 1.845(4) . ?
Si3 C40 1.852(4) . ?
S4 C17 1.735(3) . ?
S4 C23 1.700(3) . ?
Si4 C17 1.884(3) . ?
Si4 C36 1.855(3) . ?
Si4 C37 1.846(3) . ?
Si4 C39 1.864(4) . ?
C5 C7 1.439(4) . ?
C5 C23 1.361(4) . ?
C6 C12 1.475(4) . ?
C6 C18 1.406(4) . ?
C6 C20 1.393(4) . ?
C7 C10 1.497(3) . ?
C7 C17 1.384(4) . ?
C8 C10 1.433(4) . ?
C8 C13 1.375(3) . ?
C9 C14 1.378(3) . ?
C10 C11 1.381(4) . ?
C13 C15 1.476(4) . ?
C15 C19 1.405(4) . ?
C15 C22 1.393(4) . ?
C18 C19 1.497(4) . ?
C18 C25 1.397(4) . ?
C19 C24 1.398(4) . ?
C20 C28 1.379(4) . ?
C22 C27 1.387(4) . ?
C24 C32 1.381(4) . ?
C25 C33 1.375(4) . ?
C27 C32 1.376(4) . ?
C28 C33 1.376(4) . ?

loop_
_smtbx_masks_void_nr
_smtbx_masks_void_average_x
_smtbx_masks_void_average_y
_smtbx_masks_void_average_z
_smtbx_masks_void_volume
_smtbx_masks_void_count_electrons
_smtbx_masks_void_content
1 0.000 0.000 -0.816 471.8 81.3 ?
2 0.333 0.667 -0.611 471.8 81.3 ?
3 0.667 0.333 -0.944 471.8 81.3 ?
